data_4501541
loop_
_publ_author_name
'Lama, Prem'
'Aijaz, Arshad'
'Neogi, Subhadip'
'Barbour, Leonard J.'
'Bharadwaj, Parimal K.'

_publ_section_title
;
 Microporous La(III) Metal&#x2212;Organic Framework Using a Semirigid
 Tricarboxylic Ligand: Synthesis, Single-Crystal to Single-Crystal
 Sorption Properties, and Gas Adsorption Studies
;
_journal_issue 8
_journal_name_full 'Crystal Growth &amp; Design'
_journal_page_first 3410
_journal_paper_doi 10.1021/cg100078b
_journal_volume 10
_journal_year 2010
_chemical_formula_moiety 'C15 H13 La O13'
_chemical_formula_sum 'C15 H13 La O13'
_chemical_formula_weight 540.16
_chemical_name_systematic
;
 ?
;
_space_group_IT_number 2
_symmetry_cell_setting triclinic
_symmetry_space_group_name_Hall '-P 1'
_symmetry_space_group_name_H-M 'P -1'
_atom_sites_solution_hydrogens geom
_atom_sites_solution_primary direct
_atom_sites_solution_secondary difmap
_audit_creation_method SHELXL-97
_cell_angle_alpha 93.182(5)
_cell_angle_beta 97.617(4)
_cell_angle_gamma 110.271(7)
_cell_formula_units_Z 2
_cell_length_a 9.360(5)
_cell_length_b 9.936(3)
_cell_length_c 11.384(6)
_cell_measurement_reflns_used 999
_cell_measurement_temperature 100(2)
_cell_measurement_theta_max 27.80
_cell_measurement_theta_min 2.2
_cell_volume 978.5(8)
_computing_cell_refinement 'SAINT 6.45 ( Bruker, 2003)'
_computing_data_collection 'SMART 5.628 (Bruker, 2003)'
_computing_data_reduction 'SAINT 6.45 ( Bruker, 2003)'
_computing_molecular_graphics 'DIAMOND 2.1e'
_computing_structure_refinement 'SHELXL-97 (Sheldrick, 1997)'
_computing_structure_solution SIR-97
_diffrn_ambient_temperature 100(2)
_diffrn_measured_fraction_theta_full 0.991
_diffrn_measured_fraction_theta_max 0.991
_diffrn_measurement_device_type 'BRUKER SMART APEX'
_diffrn_measurement_method /w-scans
_diffrn_radiation_monochromator graphite
_diffrn_radiation_source 'fine-focus sealed tube'
_diffrn_radiation_type MoK\a
_diffrn_radiation_wavelength 0.71073
_diffrn_reflns_av_R_equivalents 0.0262
_diffrn_reflns_av_sigmaI/netI 0.0544
_diffrn_reflns_limit_h_max 12
_diffrn_reflns_limit_h_min -9
_diffrn_reflns_limit_k_max 13
_diffrn_reflns_limit_k_min -13
_diffrn_reflns_limit_l_max 14
_diffrn_reflns_limit_l_min -15
_diffrn_reflns_number 6382
_diffrn_reflns_theta_full 27.80
_diffrn_reflns_theta_max 27.80
_diffrn_reflns_theta_min 2.20
_exptl_absorpt_coefficient_mu 2.249
_exptl_absorpt_correction_T_max 0.7741
_exptl_absorpt_correction_T_min 0.6876
_exptl_absorpt_correction_type empirical
_exptl_absorpt_process_details SADABS
_exptl_crystal_colour colorless
_exptl_crystal_density_diffrn 1.833
_exptl_crystal_density_method 'not measured'
_exptl_crystal_description prism
_exptl_crystal_F_000 528
_exptl_crystal_size_max 0.18
_exptl_crystal_size_mid 0.14
_exptl_crystal_size_min 0.12
_refine_diff_density_max 1.359
_refine_diff_density_min -1.482
_refine_diff_density_rms 0.361
_refine_ls_extinction_method none
_refine_ls_goodness_of_fit_ref 1.184
_refine_ls_hydrogen_treatment refU
_refine_ls_matrix_type full
_refine_ls_number_parameters 273
_refine_ls_number_reflns 4589
_refine_ls_number_restraints 9
_refine_ls_restrained_S_all 1.185
_refine_ls_R_factor_all 0.0783
_refine_ls_R_factor_gt 0.0577
_refine_ls_shift/su_max 0.000
_refine_ls_shift/su_mean 0.000
_refine_ls_structure_factor_coef Fsqd
_refine_ls_weighting_details 'calc w=1/[\s^2^(Fo^2^)+(0.0294P)^2^+24.8088P] where P=(Fo^2^+2Fc^2^)/3'
_refine_ls_weighting_scheme calc
_refine_ls_wR_factor_gt 0.1353
_refine_ls_wR_factor_ref 0.1833
_reflns_number_gt 3943
_reflns_number_total 4589
_reflns_threshold_expression >2sigma(I)
_cod_data_source_file cg100078b_si_002.cif
_cod_data_source_block Compound1'
_cod_depositor_comments
;
The following automatic conversions were performed:

'_symmetry_cell_setting' value 'Triclinic' changed to 'triclinic'
according to /home/saulius/struct/CIF-dictionaries/cif_core.dic
dictionary named 'cif_core.dic' version 2.4.2 from 2011-04-26.

Automatic conversion script
Id: cif_fix_values 1715 2011-07-08 13:25:40Z adriana 
;
_cod_original_sg_symbol_H-M P-1
_cod_database_code 4501541

loop_
_symmetry_equiv_pos_as_xyz
'x, y, z'
'-x, -y, -z'

loop_
_atom_site_label
_atom_site_type_symbol
_atom_site_fract_x
_atom_site_fract_y
_atom_site_fract_z
_atom_site_U_iso_or_equiv
_atom_site_adp_type
_atom_site_occupancy
_atom_site_symmetry_multiplicity
_atom_site_calc_flag
_atom_site_refinement_flags
La1 La 0.28439(5) 0.04801(5) 0.98309(5) 0.01767(16) Uani 1 1 d .
O1 O 0.0580(6) -0.1639(6) 0.9702(6) 0.0191(12) Uani 1 1 d .
O2 O 0.1778(7) 0.2359(6) 0.9813(5) 0.0175(12) Uiso 1 1 d .
O3 O 0.4555(7) 0.2544(6) 0.8816(6) 0.0214(13) Uani 1 1 d .
O4 O 0.5832(7) 0.1054(6) 0.9218(5) 0.0186(12) Uani 1 1 d .
O5 O -0.0623(7) 0.6022(7) 1.2752(6) 0.0213(13) Uani 1 1 d .
O6 O 0.2864(7) -0.1061(8) 0.7957(6) 0.0279(15) Uani 1 1 d .
O7 O 0.1138(8) -0.0016(7) 0.7711(6) 0.0239(13) Uani 1 1 d .
C1 C 0.0718(10) 0.2581(9) 1.0296(8) 0.0197(17) Uani 1 1 d .
C2 C 0.1080(10) 0.4072(8) 1.0890(8) 0.0175(16) Uani 1 1 d .
C3 C 0.2436(9) 0.5153(9) 1.0763(8) 0.0174(16) Uani 1 1 d .
H3 H 0.3133 0.4941 1.0344 0.021 Uiso 1 1 calc R
C4 C 0.7238(9) 0.3441(7) 0.8738(7) 0.0116(14) Uani 1 1 d .
C5 C 0.5783(10) 0.2265(9) 0.8923(7) 0.0174(16) Uani 1 1 d .
C6 C 0.8272(10) 0.3105(10) 0.8095(7) 0.0197(17) Uani 1 1 d .
H6 H 0.8096 0.2162 0.7793 0.024 Uiso 1 1 calc R
C7 C 0.0420(9) 0.5745(9) 1.2070(7) 0.0155(15) Uani 1 1 d .
C8 C 0.0055(10) 0.4370(10) 1.1556(8) 0.0206(17) Uani 1 1 d .
H8 H -0.0858 0.3645 1.1648 0.025 Uiso 1 1 calc R
C9 C -0.0043(9) -0.3240(9) 0.3886(8) 0.0192(16) Uani 1 1 d .
C10 C 0.1229(10) -0.3409(10) 0.4581(8) 0.0222(18) Uani 1 1 d .
H10 H 0.1705 -0.4009 0.4289 0.027 Uiso 1 1 calc R
C11 C 0.1758(11) -0.2664(10) 0.5709(9) 0.0243(19) Uani 1 1 d .
H11 H 0.2590 -0.2774 0.6185 0.029 Uiso 1 1 calc R
C12 C 0.1067(10) -0.1762(10) 0.6135(8) 0.0229(18) Uani 1 1 d .
C13 C 0.1708(9) -0.0892(9) 0.7322(7) 0.0163(15) Uani 1 1 d .
C14 C -0.0207(11) -0.1648(11) 0.5443(8) 0.0247(19) Uani 1 1 d .
H14 H -0.0702 -0.1071 0.5743 0.030 Uiso 1 1 calc R
C15 C -0.0756(10) -0.2380(10) 0.4313(8) 0.0237(18) Uani 1 1 d .
H15 H -0.1604 -0.2284 0.3849 0.028 Uiso 1 1 calc R
OW1 O 0.4943(7) 0.2222(7) 1.1461(6) 0.0244(13) Uani 1 1 d D
H1W1 H 0.5397 0.1772 1.1842 0.037 Uiso 1 1 calc RD
OW2 O 0.1878(7) 0.0502(8) 1.1876(6) 0.0276(15) Uani 1 1 d D
H1W2 H 0.1001 0.0518 1.1771 0.041 Uiso 1 1 calc RD
OW3 O 0.3920(8) 0.4819(7) 0.7951(6) 0.0255(14) Uani 1 1 d D
OW4 O 0.500(3) 0.061(3) 0.6158(19) 0.27(2) Uani 1 1 d .
OW5 O 0.382(2) 0.132(3) 0.4257(17) 0.203(14) Uani 1 1 d .
OW6 O 0.433(7) 0.403(4) 0.377(4) 0.48(5) Uani 1 1 d .
H1W3 H 0.288(3) 0.451(14) 0.781(12) 0.05(4) Uiso 1 1 d D
H2W3 H 0.395(17) 0.405(10) 0.832(11) 0.06(4) Uiso 1 1 d D
H2W1 H 0.542(12) 0.317(3) 1.171(10) 0.06(5) Uiso 1 1 d D
H2W2 H 0.207(19) 0.03(4) 1.262(13) 0.05(2) Uiso 1 1 d D

loop_
_atom_site_aniso_label
_atom_site_aniso_U_11
_atom_site_aniso_U_22
_atom_site_aniso_U_33
_atom_site_aniso_U_23
_atom_site_aniso_U_13
_atom_site_aniso_U_12
La1 0.0125(2) 0.0155(2) 0.0242(3) -0.00096(18) 0.00442(17) 0.00395(17)
O1 0.009(3) 0.009(2) 0.033(3) -0.004(2) 0.005(2) -0.004(2)
O3 0.020(3) 0.017(3) 0.030(3) 0.006(2) 0.012(3) 0.007(2)
O4 0.011(3) 0.016(3) 0.026(3) 0.001(2) 0.009(2) 0.000(2)
O5 0.017(3) 0.026(3) 0.024(3) -0.002(3) 0.007(2) 0.012(3)
O6 0.016(3) 0.045(4) 0.022(3) -0.008(3) -0.001(2) 0.012(3)
O7 0.025(3) 0.019(3) 0.029(3) 0.003(3) 0.005(3) 0.010(3)
C1 0.024(4) 0.015(4) 0.018(4) 0.006(3) -0.003(3) 0.006(3)
C2 0.018(4) 0.010(3) 0.022(4) -0.010(3) -0.001(3) 0.000(3)
C3 0.013(4) 0.021(4) 0.023(4) 0.002(3) 0.004(3) 0.012(3)
C4 0.013(3) 0.003(3) 0.017(4) -0.002(3) 0.004(3) 0.000(3)
C5 0.018(4) 0.022(4) 0.017(4) 0.007(3) 0.002(3) 0.012(3)
C6 0.017(4) 0.025(4) 0.016(4) -0.007(3) -0.003(3) 0.009(3)
C7 0.015(4) 0.018(4) 0.013(3) 0.002(3) 0.006(3) 0.005(3)
C8 0.019(4) 0.024(4) 0.020(4) 0.009(3) 0.002(3) 0.009(3)
C9 0.012(4) 0.019(4) 0.025(4) 0.002(3) 0.007(3) 0.002(3)
C10 0.021(4) 0.027(4) 0.027(4) 0.004(4) 0.007(3) 0.017(4)
C11 0.021(4) 0.021(4) 0.033(5) -0.007(4) 0.003(4) 0.013(4)
C12 0.018(4) 0.021(4) 0.027(5) 0.000(3) 0.007(3) 0.002(3)
C13 0.009(3) 0.019(4) 0.020(4) -0.002(3) 0.007(3) 0.002(3)
C14 0.021(4) 0.032(5) 0.023(4) 0.001(4) 0.009(4) 0.011(4)
C15 0.019(4) 0.025(4) 0.028(5) -0.004(4) 0.003(3) 0.011(4)
OW1 0.015(3) 0.022(3) 0.031(3) -0.003(3) -0.003(3) 0.004(2)
OW2 0.017(3) 0.041(4) 0.029(4) -0.002(3) 0.011(3) 0.014(3)
OW3 0.020(3) 0.023(3) 0.034(4) 0.005(3) 0.001(3) 0.009(3)
OW4 0.153(19) 0.32(3) 0.137(17) -0.06(2) 0.064(15) -0.18(2)
OW5 0.116(14) 0.28(3) 0.117(15) -0.062(16) 0.083(13) -0.058(16)
OW6 0.98(12) 0.21(3) 0.44(6) 0.15(3) 0.60(8) 0.27(5)

loop_
_atom_type_symbol
_atom_type_description
_atom_type_scat_dispersion_real
_atom_type_scat_dispersion_imag
_atom_type_scat_source
C C 0.0033 0.0016 'International Tables Vol C Tables 4.2.6.8 and 6.1.1.4'
H H 0.0000 0.0000 'International Tables Vol C Tables 4.2.6.8 and 6.1.1.4'
O O 0.0106 0.0060 'International Tables Vol C Tables 4.2.6.8 and 6.1.1.4'
La La -0.2871 2.4523 'International Tables Vol C Tables 4.2.6.8 and 6.1.1.4'

loop_
_geom_angle_atom_site_label_1
_geom_angle_atom_site_label_2
_geom_angle_atom_site_label_3
_geom_angle
_geom_angle_site_symmetry_1
_geom_angle_site_symmetry_3
O1 La1 O2 101.9(2) . .
O1 La1 O4 83.7(2) . 2_657
O2 La1 O4 154.8(2) . 2_657
O1 La1 O6 75.6(2) . .
O2 La1 O6 124.0(2) . .
O4 La1 O6 81.2(2) 2_657 .
O1 La1 O3 149.2(2) . .
O2 La1 O3 72.0(2) . .
O4 La1 O3 114.94(19) 2_657 .
O6 La1 O3 83.1(2) . .
O1 La1 OW1 138.1(2) . .
O2 La1 OW1 84.2(2) . .
O4 La1 OW1 75.8(2) 2_657 .
O6 La1 OW1 134.6(2) . .
O3 La1 OW1 72.4(2) . .
O1 La1 OW2 73.3(2) . .
O2 La1 OW2 75.7(2) . .
O4 La1 OW2 82.7(2) 2_657 .
O6 La1 OW2 146.3(2) . .
O3 La1 OW2 130.6(2) . .
OW1 La1 OW2 68.1(2) . .
O1 La1 O7 69.0(2) . .
O2 La1 O7 76.15(19) . .
O4 La1 O7 128.0(2) 2_657 .
O6 La1 O7 50.1(2) . .
O3 La1 O7 80.3(2) . .
OW1 La1 O7 150.2(2) . .
OW2 La1 O7 126.3(2) . .
O1 La1 O4 134.59(19) . .
O2 La1 O4 119.21(19) . .
O4 La1 O4 67.6(2) 2_657 .
O6 La1 O4 66.12(19) . .
O3 La1 O4 48.41(18) . .
OW1 La1 O4 69.0(2) . .
OW2 La1 O4 132.4(2) . .
O7 La1 O4 101.29(19) . .
O1 La1 C13 68.7(2) . .
O2 La1 C13 100.4(2) . .
O4 La1 C13 104.4(2) 2_657 .
O6 La1 C13 25.4(2) . .
O3 La1 C13 82.5(2) . .
OW1 La1 C13 151.8(2) . .
OW2 La1 C13 140.1(2) . .
O7 La1 C13 24.9(2) . .
O4 La1 C13 84.78(19) . .
O1 La1 C5 151.6(2) . .
O2 La1 C5 94.7(2) . .
O4 La1 C5 91.1(2) 2_657 .
O6 La1 C5 76.0(2) . .
O3 La1 C5 24.0(2) . .
OW1 La1 C5 66.0(2) . .
OW2 La1 C5 133.8(2) . .
O7 La1 C5 93.2(2) . .
O4 La1 C5 24.73(19) . .
C13 La1 C5 85.8(2) . .
C1 O1 La1 168.9(6) 2_557 .
C1 O2 La1 133.9(5) . .
C5 O3 La1 100.5(5) . .
C5 O4 La1 152.9(5) . 2_657
C5 O4 La1 87.1(5) . .
La1 O4 La1 112.4(2) 2_657 .
C9 O5 C7 118.3(6) 1_566 .
C13 O6 La1 96.0(5) . .
C13 O7 La1 93.5(5) . .
O1 C1 O2 124.0(8) 2_557 .
O1 C1 C2 119.3(8) 2_557 .
O2 C1 C2 116.7(8) . .
C3 C2 C8 120.3(7) . .
C3 C2 C1 119.2(8) . .
C8 C2 C1 120.5(8) . .
C2 C3 C4 120.1(7) . 2_667
C3 C4 C6 120.7(7) 2_667 .
C3 C4 C5 119.5(7) 2_667 .
C6 C4 C5 119.8(7) . .
O3 C5 O4 122.5(8) . .
O3 C5 C4 117.6(7) . .
O4 C5 C4 119.9(7) . .
O3 C5 La1 55.6(4) . .
O4 C5 La1 68.2(4) . .
C4 C5 La1 164.5(6) . .
C7 C6 C4 116.8(7) 2_667 .
C8 C7 C6 123.3(8) . 2_667
C8 C7 O5 117.8(7) . .
C6 C7 O5 118.8(7) 2_667 .
C7 C8 C2 118.6(8) . .
C15 C9 O5 118.4(8) . 1_544
C15 C9 C10 121.0(8) . .
O5 C9 C10 120.5(8) 1_544 .
C11 C10 C9 118.6(8) . .
C12 C11 C10 120.7(9) . .
C11 C12 C14 119.3(9) . .
C11 C12 C13 120.3(8) . .
C14 C12 C13 120.4(8) . .
O7 C13 O6 119.8(8) . .
O7 C13 C12 121.6(8) . .
O6 C13 C12 118.6(8) . .
O7 C13 La1 61.6(4) . .
O6 C13 La1 58.6(4) . .
C12 C13 La1 172.5(6) . .
C12 C14 C15 121.0(9) . .
C9 C15 C14 119.3(9) . .

loop_
_geom_bond_atom_site_label_1
_geom_bond_atom_site_label_2
_geom_bond_distance
_geom_bond_site_symmetry_2
La1 O1 2.395(5) .
La1 O2 2.402(6) .
La1 O4 2.484(6) 2_657
La1 O6 2.562(7) .
La1 O3 2.566(6) .
La1 OW1 2.573(6) .
La1 OW2 2.608(7) .
La1 O7 2.630(7) .
La1 O4 2.844(6) .
La1 C13 2.984(8) .
La1 C5 3.059(9) .
O1 C1 1.251(10) 2_557
O2 C1 1.272(11) .
O3 C5 1.264(10) .
O4 C5 1.282(10) .
O4 La1 2.484(6) 2_657
O5 C9 1.390(11) 1_566
O5 C7 1.412(9) .
O6 C13 1.286(11) .
O7 C13 1.257(10) .
C1 O1 1.251(10) 2_557
C1 C2 1.500(11) .
C2 C3 1.381(11) .
C2 C8 1.395(12) .
C3 C4 1.392(10) 2_667
C4 C3 1.392(10) 2_667
C4 C6 1.403(11) .
C4 C5 1.505(11) .
C6 C7 1.398(12) 2_667
C7 C8 1.364(12) .
C7 C6 1.398(12) 2_667
C9 C15 1.359(12) .
C9 O5 1.390(11) 1_544
C9 C10 1.406(12) .
C10 C11 1.383(13) .
C11 C12 1.377(12) .
C12 C14 1.381(13) .
C12 C13 1.493(12) .
C14 C15 1.382(13) .

loop_
_geom_torsion_atom_site_label_1
_geom_torsion_atom_site_label_2
_geom_torsion_atom_site_label_3
_geom_torsion_atom_site_label_4
_geom_torsion
_geom_torsion_site_symmetry_1
_geom_torsion_site_symmetry_4
O2 La1 O1 C1 -20(3) . 2_557
O4 La1 O1 C1 135(3) 2_657 2_557
O6 La1 O1 C1 -142(3) . 2_557
O3 La1 O1 C1 -95(3) . 2_557
OW1 La1 O1 C1 75(3) . 2_557
OW2 La1 O1 C1 51(3) . 2_557
O7 La1 O1 C1 -90(3) . 2_557
O4 La1 O1 C1 -175(3) . 2_557
C13 La1 O1 C1 -116(3) . 2_557
C5 La1 O1 C1 -144(3) . 2_557
O1 La1 O2 C1 40.5(8) . .
O4 La1 O2 C1 -60.1(9) 2_657 .
O6 La1 O2 C1 121.0(7) . .
O3 La1 O2 C1 -170.8(8) . .
OW1 La1 O2 C1 -97.5(7) . .
OW2 La1 O2 C1 -28.6(7) . .
O7 La1 O2 C1 105.2(7) . .
O4 La1 O2 C1 -159.5(7) . .
C13 La1 O2 C1 110.7(7) . .
C5 La1 O2 C1 -162.7(7) . .
O1 La1 O3 C5 -117.1(6) . .
O2 La1 O3 C5 159.9(6) . .
O4 La1 O3 C5 5.9(6) 2_657 .
O6 La1 O3 C5 -71.0(5) . .
OW1 La1 O3 C5 70.3(5) . .
OW2 La1 O3 C5 108.3(5) . .
O7 La1 O3 C5 -121.6(5) . .
O4 La1 O3 C5 -7.0(5) . .
C13 La1 O3 C5 -96.6(5) . .
O1 La1 O4 C5 144.3(5) . .
O2 La1 O4 C5 -7.6(5) . .
O4 La1 O4 C5 -160.6(6) 2_657 .
O6 La1 O4 C5 109.3(5) . .
O3 La1 O4 C5 6.8(5) . .
OW1 La1 O4 C5 -77.9(5) . .
OW2 La1 O4 C5 -104.9(5) . .
O7 La1 O4 C5 72.7(5) . .
C13 La1 O4 C5 91.4(5) . .
O1 La1 O4 La1 -55.0(4) . 2_657
O2 La1 O4 La1 153.0(2) . 2_657
O4 La1 O4 La1 0.0 2_657 2_657
O6 La1 O4 La1 -90.1(3) . 2_657
O3 La1 O4 La1 167.4(4) . 2_657
OW1 La1 O4 La1 82.8(3) . 2_657
OW2 La1 O4 La1 55.7(4) . 2_657
O7 La1 O4 La1 -126.7(2) . 2_657
C13 La1 O4 La1 -108.0(3) . 2_657
C5 La1 O4 La1 160.6(6) . 2_657
O1 La1 O6 C13 70.5(5) . .
O2 La1 O6 C13 -24.3(6) . .
O4 La1 O6 C13 156.2(5) 2_657 .
O3 La1 O6 C13 -87.2(5) . .
OW1 La1 O6 C13 -143.9(5) . .
OW2 La1 O6 C13 93.8(6) . .
O7 La1 O6 C13 -4.1(5) . .
O4 La1 O6 C13 -134.5(6) . .
C5 La1 O6 C13 -110.5(5) . .
O1 La1 O7 C13 -84.3(5) . .
O2 La1 O7 C13 167.0(5) . .
O4 La1 O7 C13 -20.9(6) 2_657 .
O6 La1 O7 C13 4.1(5) . .
O3 La1 O7 C13 93.2(5) . .
OW1 La1 O7 C13 116.6(5) . .
OW2 La1 O7 C13 -132.8(5) . .
O4 La1 O7 C13 49.4(5) . .
C5 La1 O7 C13 72.9(5) . .
La1 O2 C1 O1 -46.2(12) . 2_557
La1 O2 C1 C2 133.9(6) . .
O1 C1 C2 C3 -172.2(8) 2_557 .
O2 C1 C2 C3 7.7(12) . .
O1 C1 C2 C8 7.4(12) 2_557 .
O2 C1 C2 C8 -172.8(8) . .
C8 C2 C3 C4 -2.4(13) . 2_667
C1 C2 C3 C4 177.1(7) . 2_667
La1 O3 C5 O4 13.8(9) . .
La1 O3 C5 C4 -163.8(6) . .
La1 O4 C5 O3 -149.9(8) 2_657 .
La1 O4 C5 O3 -12.2(8) . .
La1 O4 C5 C4 27.7(16) 2_657 .
La1 O4 C5 C4 165.3(7) . .
La1 O4 C5 La1 -137.6(12) 2_657 .
C3 C4 C5 O3 43.4(11) 2_667 .
C6 C4 C5 O3 -138.4(8) . .
C3 C4 C5 O4 -134.2(8) 2_667 .
C6 C4 C5 O4 43.9(11) . .
C3 C4 C5 La1 -16(2) 2_667 .
C6 C4 C5 La1 162.0(16) . .
O1 La1 C5 O3 106.6(6) . .
O2 La1 C5 O3 -19.2(5) . .
O4 La1 C5 O3 -174.7(5) 2_657 .
O6 La1 C5 O3 104.7(5) . .
OW1 La1 C5 O3 -100.7(6) . .
OW2 La1 C5 O3 -93.8(6) . .
O7 La1 C5 O3 57.2(5) . .
O4 La1 C5 O3 167.5(8) . .
C13 La1 C5 O3 80.9(5) . .
O1 La1 C5 O4 -60.8(7) . .
O2 La1 C5 O4 173.3(5) . .
O4 La1 C5 O4 17.9(6) 2_657 .
O6 La1 C5 O4 -62.8(5) . .
O3 La1 C5 O4 -167.5(8) . .
OW1 La1 C5 O4 91.8(5) . .
OW2 La1 C5 O4 98.7(5) . .
O7 La1 C5 O4 -110.3(5) . .
C13 La1 C5 O4 -86.5(5) . .
O1 La1 C5 C4 174.7(18) . .
O2 La1 C5 C4 49(2) . .
O4 La1 C5 C4 -107(2) 2_657 .
O6 La1 C5 C4 173(2) . .
O3 La1 C5 C4 68.0(19) . .
OW1 La1 C5 C4 -32.7(19) . .
OW2 La1 C5 C4 -26(2) . .
O7 La1 C5 C4 125(2) . .
O4 La1 C5 C4 -125(2) . .
C13 La1 C5 C4 149(2) . .
C3 C4 C6 C7 -3.5(12) 2_667 2_667
C5 C4 C6 C7 178.4(7) . 2_667
C9 O5 C7 C8 130.4(8) 1_566 .
C9 O5 C7 C6 -52.7(10) 1_566 2_667
C6 C7 C8 C2 4.0(13) 2_667 .
O5 C7 C8 C2 -179.3(7) . .
C3 C2 C8 C7 0.3(13) . .
C1 C2 C8 C7 -179.3(8) . .
C15 C9 C10 C11 -0.8(14) . .
O5 C9 C10 C11 -179.4(8) 1_544 .
C9 C10 C11 C12 -0.9(14) . .
C10 C11 C12 C14 2.6(14) . .
C10 C11 C12 C13 -176.1(8) . .
La1 O7 C13 O6 -7.3(8) . .
La1 O7 C13 C12 172.2(7) . .
La1 O6 C13 O7 7.5(8) . .
La1 O6 C13 C12 -171.9(6) . .
C11 C12 C13 O7 177.1(8) . .
C14 C12 C13 O7 -1.7(13) . .
C11 C12 C13 O6 -3.5(13) . .
C14 C12 C13 O6 177.8(8) . .
O1 La1 C13 O7 85.9(5) . .
O2 La1 C13 O7 -12.9(5) . .
O4 La1 C13 O7 163.1(5) 2_657 .
O6 La1 C13 O7 -172.6(8) . .
O3 La1 C13 O7 -83.0(5) . .
OW1 La1 C13 O7 -110.1(6) . .
OW2 La1 C13 O7 67.2(6) . .
O4 La1 C13 O7 -131.7(5) . .
C5 La1 C13 O7 -106.9(5) . .
O1 La1 C13 O6 -101.5(6) . .
O2 La1 C13 O6 159.7(5) . .
O4 La1 C13 O6 -24.3(6) 2_657 .
O3 La1 C13 O6 89.6(5) . .
OW1 La1 C13 O6 62.4(8) . .
OW2 La1 C13 O6 -120.3(5) . .
O7 La1 C13 O6 172.6(8) . .
O4 La1 C13 O6 40.9(5) . .
C5 La1 C13 O6 65.7(5) . .
C11 C12 C14 C15 -2.7(14) . .
C13 C12 C14 C15 176.0(9) . .
O5 C9 C15 C14 179.3(8) 1_544 .
C10 C9 C15 C14 0.8(14) . .
C12 C14 C15 C9 1.0(14) . .
